data_1009059
loop_
_publ_author_name
'Eisenmann, B'
'Klein, J'

_publ_section_title
;
Na5 Sn Sb3 and K8 Sn Sb4, zwei neue Zintlphasen mit tetraedrischen
SnSb4-Baueinheiten
;
_journal_coden_ASTM ZNBSEN
_journal_name_full
;
Zeitschrift fuer Naturforschung, Teil B. Anorganische Chemie,
Organische Chemie (42,1987-)
;
_journal_page_first 1156
_journal_page_last 1160
_journal_volume 43
_journal_year 1988
_chemical_formula_structural 'Na5 Sn Sb3'
_chemical_formula_sum 'Na5 Sb3 Sn'
_chemical_name_systematic 'Sodium tin antimonide (5/1/3)'
_space_group_IT_number 14
_symmetry_cell_setting monoclinic
_symmetry_Int_Tables_number 14
_symmetry_space_group_name_Hall '-P 2ybc'
_symmetry_space_group_name_H-M 'P 1 21/c 1'
_cell_angle_alpha 90
_cell_angle_beta 98.3(1)
_cell_angle_gamma 90
_cell_formula_units_Z 8
_cell_length_a 18.59399(600)
_cell_length_b 9.181(4)
_cell_length_c 12.493(5)
_cell_volume 2110.4
_refine_ls_R_factor_all 0.047
_cod_database_code 1009059

loop_
_symmetry_equiv_pos_as_xyz
x,y,z
-x,1/2+y,1/2-z
-x,-y,-z
x,1/2-y,1/2+z

loop_
_atom_site_label
_atom_site_type_symbol
_atom_site_symmetry_multiplicity
_atom_site_Wyckoff_symbol
_atom_site_fract_x
_atom_site_fract_y
_atom_site_fract_z
_atom_site_occupancy
_atom_site_attached_hydrogens
_atom_site_calc_flag
Na1 Na1+ 4 e 0.0058(3) 0.0719(6) 0.8634(4) 1. 0 d
Na2 Na1+ 4 e 0.3480(3) 0.0698(6) 0.5112(4) 1. 0 d
Na3 Na1+ 4 e 0.2997(3) 0.8234(6) 0.0570(4) 1. 0 d
Na4 Na1+ 4 e 0.1817(3) 0.0715(6) 0.1732(4) 1. 0 d
Na5 Na1+ 4 e 0.5158(3) 0.0634(6) 0.8730(4) 1. 0 d
Na6 Na1+ 4 e 0.1279(3) 0.8167(7) 0.7237(5) 1. 0 d
Na7 Na1+ 4 e 0.1953(3) 0.1538(7) 0.9021(5) 1. 0 d
Na8 Na1+ 4 e 0.0276(3) 0.1602(7) 0.5822(5) 1. 0 d
Na9 Na1+ 4 e 0.5337(3) 0.1818(7) 0.5941(5) 1. 0 d
Na10 Na1+ 4 e 0.3724(3) 0.1872(7) 0.2433(5) 1. 0 d
Sn1 Sn4+ 4 e 0.3301 0.9298(1) 0.7794(1) 1. 0 d
Sn2 Sn4+ 4 e 0.1724 0.5834(1) 0.9461(1) 1. 0 d
Sb1 Sb3- 4 e 0.2923 0.6299(1) 0.8195(1) 1. 0 d
Sb2 Sb3- 4 e 0.3658 0.1065(1) 0.9642(1) 1. 0 d
Sb3 Sb3- 4 e 0.1183 0.8605(1) 0.9858(1) 1. 0 d
Sb4 Sb3- 4 e 0.2156 0.0800(1) 0.6429(1) 1. 0 d
Sb5 Sb3- 4 e 0.0675 0.3952(1) 0.8376(1) 1. 0 d
Sb6 Sb3- 4 e 0.4522 0.8828(1) 0.6711(1) 1. 0 d

loop_
_atom_type_symbol
_atom_type_oxidation_number
Na1+ 1.000
Sn4+ 4.000
Sb3- -3.000
